data_7048290
loop_
_publ_author_name
'Mayans, J\'ulia'
'Saez, Queralt'
'Font-Bardia, Merc\`e'
'Escuer, Albert'

_publ_section_title
;
 Enhancement of magnetic relaxation properties with 3d diamagnetic cations
 in [Zn<sup>II</sup>Ln<sup>III</sup>] and
 [Ni<sup>II</sup>Ln<sup>III</sup>], Ln<sup>III</sup> = Kramers
 lanthanides.
;
_journal_issue 2
_journal_name_full 'Dalton transactions (Cambridge, England : 2003)'
_journal_page_first 641
_journal_page_last 652
_journal_paper_doi 10.1039/c8dt03679a
_journal_volume 48
_journal_year 2019
_chemical_absolute_configuration rm
_chemical_formula_moiety 'C30 H26 Eu N5 Ni O13'
_chemical_formula_sum 'C30 H26 Eu N5 Ni O13'
_chemical_formula_weight 875.23
_space_group_crystal_system monoclinic
_space_group_IT_number 5
_space_group_name_Hall 'C 2y'
_space_group_name_H-M_alt 'C 1 2 1'
_symmetry_space_group_name_Hall 'C 2y'
_symmetry_space_group_name_H-M 'C 1 2 1'
_atom_sites_solution_hydrogens geom
_audit_creation_method SHELXL-97
_audit_update_record
;
2018-07-04 deposited with the CCDC.
2018-11-30 downloaded from the CCDC.
;
_cell_angle_alpha 90
_cell_angle_beta 99.096(2)
_cell_angle_gamma 90
_cell_formula_units_Z 8
_cell_length_a 19.1253(11)
_cell_length_b 15.5700(8)
_cell_length_c 22.0836(12)
_cell_measurement_reflns_used 9504
_cell_measurement_temperature 100(2)
_cell_measurement_theta_max 30.55
_cell_measurement_theta_min 2.62
_cell_volume 6493.4(6)
_computing_cell_refinement 'Bruker SAINT'
_computing_data_collection 'Bruker APEX2'
_computing_data_reduction 'Bruker SAINT'
_computing_molecular_graphics 'Bruker SHELXTL'
_computing_publication_material 'Bruker SHELXTL'
_computing_structure_refinement 'SHELXL-2014 (Sheldrick 2014)'
_computing_structure_solution 'SHELXS-97 (Sheldrick 2008)'
_diffrn_ambient_temperature 100(2)
_diffrn_measured_fraction_theta_full 0.997
_diffrn_measured_fraction_theta_max 0.994
_diffrn_measurement_device_type 'D8 Venture'
_diffrn_measurement_method '\f and \w scans'
_diffrn_radiation_type MoK\a
_diffrn_radiation_wavelength 0.71073
_diffrn_reflns_av_R_equivalents 0.0700
_diffrn_reflns_av_sigmaI/netI 0.0573
_diffrn_reflns_Laue_measured_fraction_full 0.997
_diffrn_reflns_Laue_measured_fraction_max 0.994
_diffrn_reflns_limit_h_max 27
_diffrn_reflns_limit_h_min -27
_diffrn_reflns_limit_k_max 22
_diffrn_reflns_limit_k_min -22
_diffrn_reflns_limit_l_max 31
_diffrn_reflns_limit_l_min -31
_diffrn_reflns_number 98906
_diffrn_reflns_point_group_measured_fraction_full 0.992
_diffrn_reflns_point_group_measured_fraction_max 0.984
_diffrn_reflns_theta_full 25.242
_diffrn_reflns_theta_max 30.603
_diffrn_reflns_theta_min 2.016
_diffrn_source microfocus
_exptl_absorpt_coefficient_mu 2.569
_exptl_absorpt_correction_T_max 0.7461
_exptl_absorpt_correction_T_min 0.6063
_exptl_absorpt_correction_type multi-scan
_exptl_absorpt_process_details sadabs
_exptl_crystal_colour red
_exptl_crystal_density_diffrn 1.791
_exptl_crystal_description prism
_exptl_crystal_F_000 3488
_exptl_crystal_preparation 'Magnetic properties'
_exptl_crystal_recrystallization_method 'Re-crystallisation from solvent: Methanol/diethylether'
_exptl_crystal_size_max 0.383
_exptl_crystal_size_mid 0.213
_exptl_crystal_size_min 0.086
_refine_diff_density_max 1.956
_refine_diff_density_min -1.203
_refine_diff_density_rms 0.150
_refine_ls_abs_structure_details
;
 Refined as an inversion twin.
 Upon completion of the refinement, PLATON (spek, 1991) was 
 used to verify the correctness of the structure and a new 
 space group was suggested (C2/c) But the molecule was 
 chiral and chiral molecules are incompatible with an inversion centre, 
;
_refine_ls_abs_structure_Flack 0.134(14)
_refine_ls_extinction_method none
_refine_ls_goodness_of_fit_ref 1.053
_refine_ls_hydrogen_treatment constr
_refine_ls_matrix_type full
_refine_ls_number_parameters 876
_refine_ls_number_reflns 19717
_refine_ls_number_restraints 4
_refine_ls_restrained_S_all 1.053
_refine_ls_R_factor_all 0.0499
_refine_ls_R_factor_gt 0.0387
_refine_ls_shift/su_max 0.002
_refine_ls_shift/su_mean 0.000
_refine_ls_structure_factor_coef Fsqd
_refine_ls_weighting_details
;
 w=1/[\s^2^(Fo^2^)+(0.0477P)^2^+4.4447P]
 where P=(Fo^2^+2Fc^2^)/3
;
_refine_ls_weighting_scheme calc
_refine_ls_wR_factor_gt 0.0991
_refine_ls_wR_factor_ref 0.1045
_reflns_Friedel_coverage 0.915
_reflns_Friedel_fraction_full 0.986
_reflns_Friedel_fraction_max 0.973
_reflns_number_gt 16410
_reflns_number_total 19717
_reflns_threshold_expression 'I > 2\s(I)'
_cod_data_source_file c8dt03679a2.cif
_cod_data_source_block mo_i06vb42_0m_ba
_cod_depositor_comments 'Adding full bibliography for 7048290--7048295.cif.'
_cod_database_code 7048290
_shelx_space_group_comment
;
The symmetry employed for this shelxl refinement is uniquely defined
by the following loop, which should always be used as a source of
symmetry information in preference to the above space-group names.
They are only intended as comments.
;

loop_
_space_group_symop_operation_xyz
'x, y, z'
'-x, y, -z'
'x+1/2, y+1/2, z'
'-x+1/2, y+1/2, -z'

loop_
_atom_site_label
_atom_site_type_symbol
_atom_site_fract_x
_atom_site_fract_y
_atom_site_fract_z
_atom_site_U_iso_or_equiv
_atom_site_adp_type
_atom_site_occupancy
_atom_site_site_symmetry_order
_atom_site_calc_flag
_atom_site_refinement_flags_posn
_atom_site_refinement_flags_adp
Eu1A Eu 0.64237(2) 0.40019(2) 0.86002(2) 0.02622(10) Uani 1 1 d . .
Ni1A Ni 0.66438(4) 0.29779(7) 0.99804(4) 0.0220(2) Uani 1 1 d . .
O1A O 0.6395(3) 0.2623(5) 0.7972(3) 0.0449(15) Uani 1 1 d . U
O2A O 0.6615(3) 0.2695(4) 0.9169(2) 0.0322(13) Uani 1 1 d . .
O3A O 0.6274(2) 0.4008(4) 0.96667(19) 0.0211(9) Uani 1 1 d . .
O4A O 0.5847(3) 0.5296(4) 0.9029(2) 0.0266(12) Uani 1 1 d . .
O5A O 0.5196(3) 0.3519(5) 0.8691(3) 0.0414(16) Uani 1 1 d . .
O6A O 0.5363(3) 0.4138(5) 0.7847(2) 0.0380(14) Uani 1 1 d . .
O7A O 0.4292(3) 0.3685(5) 0.7938(3) 0.0505(17) Uani 1 1 d . .
O8A O 0.6664(3) 0.4535(5) 0.7540(3) 0.0431(16) Uani 1 1 d . .
O9A O 0.6915(3) 0.5385(4) 0.8301(3) 0.0320(13) Uani 1 1 d . .
O10A O 0.7164(3) 0.5785(5) 0.7421(2) 0.0400(15) Uani 1 1 d . .
O11A O 0.7637(3) 0.3629(4) 0.8438(3) 0.0410(14) Uani 1 1 d . .
O12A O 0.7580(3) 0.4245(5) 0.9318(2) 0.0366(15) Uani 1 1 d . .
O13A O 0.8583(3) 0.3653(5) 0.9141(3) 0.0520(18) Uani 1 1 d . .
N1A N 0.6962(3) 0.1947(5) 1.0283(3) 0.0355(15) Uani 1 1 d . .
N2A N 0.6733(3) 0.3314(4) 1.0788(3) 0.0279(13) Uani 1 1 d . .
N3A N 0.4935(3) 0.3792(6) 0.8137(3) 0.042(2) Uani 1 1 d . .
N4A N 0.6929(3) 0.5249(5) 0.7746(3) 0.0284(15) Uani 1 1 d . .
N5A N 0.7959(3) 0.3816(5) 0.8981(3) 0.0382(17) Uani 1 1 d . .
C1A C 0.6255(5) 0.2570(7) 0.7313(4) 0.049(2) Uani 1 1 d . .
H1AA H 0.6069 0.3121 0.7144 0.074 Uiso 1 1 calc R U
H1AB H 0.5905 0.2117 0.7190 0.074 Uiso 1 1 calc R U
H1AC H 0.6695 0.2435 0.7158 0.074 Uiso 1 1 calc R U
C2A C 0.6615(4) 0.1853(7) 0.8277(4) 0.0444(19) Uani 1 1 d . U
C3A C 0.6680(4) 0.1086(6) 0.8015(4) 0.0374(19) Uani 1 1 d . .
H3A H 0.6608 0.1021 0.7582 0.045 Uiso 1 1 calc R U
C4A C 0.6856(4) 0.0392(7) 0.8405(5) 0.047(2) Uani 1 1 d . .
H4A H 0.6900 -0.0152 0.8220 0.056 Uiso 1 1 calc R U
C5A C 0.6962(4) 0.0419(6) 0.8983(5) 0.042(2) Uani 1 1 d . .
H5A H 0.7075 -0.0089 0.9216 0.051 Uiso 1 1 calc R U
C6A C 0.6912(4) 0.1217(6) 0.9281(4) 0.0345(18) Uani 1 1 d . U
C7A C 0.6719(4) 0.1901(6) 0.8951(4) 0.038(2) Uani 1 1 d . .
C8A C 0.7036(4) 0.1234(7) 0.9946(4) 0.045(2) Uani 1 1 d . U
H8A H 0.7179 0.0717 1.0157 0.054 Uiso 1 1 calc R U
C9A C 0.6989(4) 0.1823(5) 1.0970(3) 0.0402(16) Uani 1 1 d . .
H9A H 0.7387 0.1424 1.1126 0.048 Uiso 1 1 calc R U
C10A C 0.6309(6) 0.1466(8) 1.1133(6) 0.0739(13) Uani 1 1 d . .
C11A C 0.6312(6) 0.0759(8) 1.1481(6) 0.0739(13) Uani 1 1 d . .
H11A H 0.6763 0.0526 1.1641 0.089 Uiso 1 1 calc R U
C12A C 0.5730(6) 0.0337(9) 1.1630(6) 0.0739(13) Uani 1 1 d . .
H12A H 0.5768 -0.0204 1.1831 0.089 Uiso 1 1 calc R U
C13A C 0.5081(6) 0.0754(8) 1.1467(6) 0.0739(13) Uani 1 1 d . .
H13A H 0.4654 0.0495 1.1545 0.089 Uiso 1 1 calc R U
C14A C 0.5071(6) 0.1543(8) 1.1193(6) 0.0739(13) Uani 1 1 d . .
H14A H 0.4642 0.1862 1.1131 0.089 Uiso 1 1 calc R U
C15A C 0.5682(6) 0.1903(9) 1.0998(6) 0.0739(13) Uani 1 1 d . .
H15A H 0.5656 0.2430 1.0780 0.089 Uiso 1 1 calc R U
C16A C 0.7169(4) 0.2704(5) 1.1219(3) 0.0399(16) Uani 1 1 d . .
H16A H 0.7017 0.2751 1.1631 0.048 Uiso 1 1 calc R U
C17A C 0.7965(4) 0.2900(5) 1.1289(4) 0.0382(17) Uani 1 1 d . .
C18A C 0.8380(5) 0.2780(7) 1.1815(5) 0.051(2) Uani 1 1 d . .
H18A H 0.8199 0.2525 1.2149 0.061 Uiso 1 1 calc R U
C19A C 0.9085(5) 0.3030(7) 1.1880(5) 0.055(3) Uani 1 1 d . .
H19A H 0.9364 0.2981 1.2274 0.066 Uiso 1 1 calc R U
C20A C 0.9398(5) 0.3334(7) 1.1424(5) 0.055(3) Uani 1 1 d . .
H20A H 0.9883 0.3495 1.1481 0.066 Uiso 1 1 calc R U
C21A C 0.8996(5) 0.3393(7) 1.0907(5) 0.048(2) Uani 1 1 d . .
H21A H 0.9196 0.3625 1.0575 0.058 Uiso 1 1 calc R U
C22A C 0.8289(4) 0.3145(6) 1.0788(4) 0.040(2) Uani 1 1 d . .
H22A H 0.8034 0.3142 1.0382 0.048 Uiso 1 1 calc R U
C23A C 0.6595(3) 0.4071(6) 1.1001(3) 0.0292(15) Uani 1 1 d . .
H23A H 0.6684 0.4157 1.1432 0.035 Uiso 1 1 calc R U
C24A C 0.6325(3) 0.4758(5) 1.0629(3) 0.0210(14) Uani 1 1 d . .
C25A C 0.6243(3) 0.5571(5) 1.0900(3) 0.0244(15) Uani 1 1 d . .
H25A H 0.6339 0.5618 1.1334 0.029 Uiso 1 1 calc R U
C26A C 0.6036(4) 0.6273(6) 1.0572(3) 0.0331(18) Uani 1 1 d . .
H26A H 0.5982 0.6801 1.0775 0.040 Uiso 1 1 calc R U
C27A C 0.5893(4) 0.6234(6) 0.9911(4) 0.0310(18) Uani 1 1 d . .
H27A H 0.5756 0.6733 0.9674 0.037 Uiso 1 1 calc R U
C28A C 0.5961(4) 0.5445(6) 0.9632(3) 0.0253(16) Uani 1 1 d . .
C29A C 0.6183(3) 0.4690(4) 0.9985(3) 0.0145(12) Uani 1 1 d . .
C30A C 0.5576(4) 0.6025(7) 0.8638(3) 0.035(2) Uani 1 1 d . .
H30A H 0.5431 0.5825 0.8216 0.053 Uiso 1 1 calc R U
H30B H 0.5949 0.6459 0.8646 0.053 Uiso 1 1 calc R U
H30C H 0.5169 0.6279 0.8791 0.053 Uiso 1 1 calc R U
Eu2B Eu 0.64732(2) 0.59059(2) 0.36106(2) 0.02532(9) Uani 1 1 d . .
Ni1B Ni 0.66405(4) 0.69087(7) 0.50031(4) 0.01962(19) Uani 1 1 d . .
O1B O 0.5879(3) 0.4585(4) 0.3984(2) 0.0288(13) Uani 1 1 d . .
O2B O 0.6246(2) 0.5917(5) 0.4665(2) 0.0245(10) Uani 1 1 d . .
O3B O 0.6708(3) 0.7171(4) 0.4196(2) 0.0319(13) Uani 1 1 d . .
O4B O 0.6500(3) 0.7327(4) 0.3026(2) 0.0303(12) Uani 1 1 d . .
O5B O 0.6975(3) 0.4552(4) 0.3334(2) 0.0332(14) Uani 1 1 d . .
O6B O 0.6775(3) 0.5402(5) 0.2560(2) 0.0408(15) Uani 1 1 d . .
O7B O 0.7263(3) 0.4168(5) 0.2443(2) 0.0425(16) Uani 1 1 d . .
O8B O 0.5454(3) 0.5821(5) 0.2787(2) 0.0349(13) Uani 1 1 d . .
O9B O 0.4382(3) 0.6300(5) 0.2861(2) 0.0392(14) Uani 1 1 d . .
O10B O 0.5229(3) 0.6369(5) 0.3621(3) 0.0386(15) Uani 1 1 d . .
O11B O 0.7575(3) 0.5584(4) 0.4366(3) 0.0361(15) Uani 1 1 d . .
O12B O 0.7736(3) 0.6266(5) 0.3546(3) 0.0409(15) Uani 1 1 d . .
O13B O 0.8638(4) 0.6027(6) 0.4270(4) 0.072(2) Uani 1 1 d . .
N1B N 0.6560(3) 0.6646(5) 0.5788(3) 0.0332(15) Uani 1 1 d . .
N2B N 0.7065(4) 0.7912(6) 0.5311(3) 0.0400(17) Uani 1 1 d . .
N3B N 0.4993(3) 0.6149(4) 0.3089(3) 0.0282(15) Uani 1 1 d . .
N4B N 0.7012(3) 0.4677(5) 0.2766(3) 0.0320(16) Uani 1 1 d . .
N5B N 0.7993(3) 0.5916(7) 0.4059(3) 0.049(2) Uani 1 1 d . .
C1B C 0.5558(4) 0.3928(7) 0.3597(3) 0.0332(17) Uani 1 1 d . .
H1BA H 0.5465 0.4137 0.3173 0.050 Uiso 1 1 calc R U
H1BB H 0.5111 0.3759 0.3727 0.050 Uiso 1 1 calc R U
H1BC H 0.5875 0.3430 0.3622 0.050 Uiso 1 1 calc R U
C2B C 0.5950(3) 0.4437(5) 0.4630(3) 0.0214(15) Uani 1 1 d . .
C3B C 0.5903(4) 0.3663(6) 0.4901(4) 0.0324(19) Uani 1 1 d . .
H3B H 0.5800 0.3165 0.4655 0.039 Uiso 1 1 calc R U
C4B C 0.6006(4) 0.3592(6) 0.5543(4) 0.0322(18) Uani 1 1 d . .
H4B H 0.5989 0.3049 0.5735 0.039 Uiso 1 1 calc R U
C5B C 0.6134(4) 0.4345(6) 0.5892(4) 0.0316(17) Uani 1 1 d . .
H5B H 0.6159 0.4321 0.6325 0.038 Uiso 1 1 calc R U
C6B C 0.6224(3) 0.5128(5) 0.5608(3) 0.0221(14) Uani 1 1 d . .
C7B C 0.6144(3) 0.5176(5) 0.4963(3) 0.0236(16) Uani 1 1 d . .
C8B C 0.6400(3) 0.5906(6) 0.5994(3) 0.0254(12) Uani 1 1 d . .
H8B H 0.6394 0.5855 0.6422 0.031 Uiso 1 1 calc R U
C9B C 0.6679(4) 0.7371(5) 0.6218(3) 0.0420(17) Uani 1 1 d . .
H9B H 0.6823 0.7158 0.6646 0.050 Uiso 1 1 calc R U
C10B C 0.6066(4) 0.7998(6) 0.6191(3) 0.0413(16) Uani 1 1 d . .
C11B C 0.6144(5) 0.8692(6) 0.6591(4) 0.055(2) Uani 1 1 d . .
H11B H 0.6575 0.8780 0.6863 0.066 Uiso 1 1 calc R U
C12B C 0.5570(5) 0.9262(8) 0.6585(5) 0.069(3) Uani 1 1 d . U
H12B H 0.5623 0.9732 0.6862 0.083 Uiso 1 1 calc R U
C13B C 0.4961(4) 0.9170(7) 0.6211(4) 0.054(2) Uani 1 1 d . U
H13B H 0.4582 0.9554 0.6245 0.065 Uiso 1 1 calc R U
C14B C 0.4861(5) 0.8518(6) 0.5764(4) 0.058(2) Uani 1 1 d . .
H14B H 0.4445 0.8485 0.5466 0.070 Uiso 1 1 calc R U
C15B C 0.5440(5) 0.7889(7) 0.5785(5) 0.061(2) Uani 1 1 d . .
H15B H 0.5385 0.7406 0.5518 0.073 Uiso 1 1 calc R U
C16B C 0.7299(4) 0.7812(5) 0.5992(3) 0.0382(16) Uani 1 1 d . .
H16B H 0.7359 0.8396 0.6180 0.046 Uiso 1 1 calc R U
C17B C 0.8004(4) 0.7310(5) 0.6164(4) 0.0349(16) Uani 1 1 d . .
C18B C 0.8291(6) 0.7248(8) 0.6849(5) 0.061(3) Uani 1 1 d . .
H18B H 0.8039 0.7461 0.7154 0.073 Uiso 1 1 calc R U
C19B C 0.8937(5) 0.6863(7) 0.6990(5) 0.050(2) Uani 1 1 d . .
H19B H 0.9165 0.6850 0.7404 0.059 Uiso 1 1 calc R U
C20B C 0.9259(5) 0.6499(8) 0.6550(5) 0.062(3) Uani 1 1 d . .
H20B H 0.9700 0.6224 0.6682 0.074 Uiso 1 1 calc R U
C21B C 0.8982(5) 0.6487(8) 0.5862(5) 0.053(3) Uani 1 1 d . .
H21B H 0.9237 0.6261 0.5562 0.064 Uiso 1 1 calc R U
C22B C 0.8324(4) 0.6842(7) 0.5733(5) 0.046(2) Uani 1 1 d . .
H22B H 0.8066 0.6771 0.5331 0.055 Uiso 1 1 calc R U
C23B C 0.7170(4) 0.8553(6) 0.5029(4) 0.0338(17) Uani 1 1 d . .
H23B H 0.7387 0.9020 0.5264 0.041 Uiso 1 1 calc R U
C24B C 0.7005(4) 0.8686(5) 0.4386(3) 0.0268(15) Uani 1 1 d . .
C25B C 0.7072(4) 0.9480(6) 0.4112(4) 0.0364(19) Uani 1 1 d . .
H25B H 0.7191 0.9962 0.4372 0.044 Uiso 1 1 calc R U
C26B C 0.6974(5) 0.9614(7) 0.3473(5) 0.043(2) Uani 1 1 d . .
H26B H 0.7030 1.0167 0.3304 0.052 Uiso 1 1 calc R U
C27B C 0.6793(4) 0.8907(6) 0.3102(4) 0.0332(17) Uani 1 1 d . .
H27B H 0.6727 0.8980 0.2670 0.040 Uiso 1 1 calc R U
C28B C 0.6701(4) 0.8050(6) 0.3350(4) 0.0314(16) Uani 1 1 d . .
C29B C 0.6806(3) 0.7937(5) 0.3974(3) 0.0234(14) Uani 1 1 d . .
C30B C 0.6357(5) 0.7412(9) 0.2371(4) 0.057(3) Uani 1 1 d . .
H30D H 0.6779 0.7632 0.2222 0.085 Uiso 1 1 calc R U
H30E H 0.5962 0.7812 0.2258 0.085 Uiso 1 1 calc R U
H30F H 0.6231 0.6850 0.2186 0.085 Uiso 1 1 calc R U

loop_
_atom_site_aniso_label
_atom_site_aniso_U_11
_atom_site_aniso_U_22
_atom_site_aniso_U_33
_atom_site_aniso_U_23
_atom_site_aniso_U_13
_atom_site_aniso_U_12
Eu1A 0.02995(16) 0.0301(3) 0.01859(18) -0.00414(16) 0.00364(13) 0.00079(15)
Ni1A 0.0241(4) 0.0209(6) 0.0207(5) -0.0003(4) 0.0023(3) 0.0022(3)
O1A 0.044(3) 0.056(4) 0.035(3) -0.018(3) 0.007(2) -0.006(3)
O2A 0.042(3) 0.025(3) 0.028(3) -0.006(2) 0.002(2) 0.004(2)
O3A 0.0271(19) 0.019(3) 0.017(2) 0.006(2) 0.0019(15) 0.002(2)
O4A 0.036(2) 0.023(3) 0.022(3) 0.004(2) 0.0071(19) 0.002(2)
O5A 0.043(3) 0.050(4) 0.031(3) 0.002(3) 0.002(2) 0.001(3)
O6A 0.037(2) 0.048(4) 0.028(3) -0.002(3) 0.001(2) 0.001(3)
O7A 0.039(3) 0.060(5) 0.050(4) -0.002(3) -0.002(2) 0.001(3)
O8A 0.043(3) 0.056(5) 0.028(3) -0.009(3) 0.000(2) -0.011(3)
O9A 0.038(3) 0.034(4) 0.025(3) -0.005(2) 0.008(2) -0.009(2)
O10A 0.038(3) 0.046(4) 0.036(3) -0.003(3) 0.007(2) -0.003(3)
O11A 0.040(3) 0.044(4) 0.039(3) -0.001(3) 0.008(2) 0.006(2)
O12A 0.034(3) 0.051(4) 0.024(3) -0.005(3) 0.003(2) 0.005(2)
O13A 0.042(3) 0.057(4) 0.056(4) 0.004(3) 0.004(3) 0.003(3)
N1A 0.042(3) 0.027(4) 0.036(4) -0.001(3) 0.003(3) 0.009(3)
N2A 0.040(3) 0.019(3) 0.026(3) 0.002(2) 0.009(2) 0.004(2)
N3A 0.038(3) 0.063(6) 0.024(3) -0.002(3) 0.004(2) -0.001(3)
N4A 0.028(3) 0.037(4) 0.020(3) 0.000(3) 0.006(2) -0.005(2)
N5A 0.036(3) 0.036(4) 0.041(4) -0.001(3) 0.002(3) 0.004(3)
C1A 0.058(5) 0.045(6) 0.044(5) -0.020(4) 0.005(4) -0.003(4)
C2A 0.039(4) 0.052(5) 0.043(5) -0.021(3) 0.011(3) -0.006(4)
C3A 0.032(3) 0.028(5) 0.051(5) -0.010(3) 0.000(3) 0.000(3)
C4A 0.035(4) 0.039(5) 0.066(6) -0.016(5) 0.008(4) 0.003(3)
C5A 0.037(4) 0.025(4) 0.064(6) -0.010(4) 0.005(4) 0.007(3)
C6A 0.029(3) 0.032(5) 0.041(3) -0.009(3) 0.002(3) 0.004(3)
C7A 0.030(3) 0.038(5) 0.043(5) -0.018(4) 0.002(3) 0.004(3)
C8A 0.050(4) 0.042(5) 0.043(3) -0.004(4) 0.001(4) 0.005(4)
C9A 0.049(4) 0.032(4) 0.038(4) 0.007(3) 0.001(3) 0.003(3)
C10A 0.065(2) 0.066(3) 0.092(4) 0.009(3) 0.018(2) -0.002(2)
C11A 0.065(2) 0.066(3) 0.092(4) 0.009(3) 0.018(2) -0.002(2)
C12A 0.065(2) 0.066(3) 0.092(4) 0.009(3) 0.018(2) -0.002(2)
C13A 0.065(2) 0.066(3) 0.092(4) 0.009(3) 0.018(2) -0.002(2)
C14A 0.065(2) 0.066(3) 0.092(4) 0.009(3) 0.018(2) -0.002(2)
C15A 0.065(2) 0.066(3) 0.092(4) 0.009(3) 0.018(2) -0.002(2)
C16A 0.050(4) 0.036(4) 0.032(4) 0.007(3) 0.004(3) 0.006(3)
C17A 0.041(4) 0.021(4) 0.052(5) 0.002(3) 0.006(3) 0.002(3)
C18A 0.054(5) 0.042(5) 0.056(6) 0.016(4) 0.003(4) 0.005(4)
C19A 0.055(5) 0.042(6) 0.063(6) 0.000(5) -0.004(4) 0.005(4)
C20A 0.045(4) 0.041(5) 0.074(7) 0.004(5) -0.001(4) -0.005(4)
C21A 0.042(4) 0.034(6) 0.064(6) 0.007(5) -0.005(4) -0.002(4)
C22A 0.036(4) 0.033(5) 0.050(5) 0.017(4) 0.001(3) -0.003(3)
C23A 0.034(3) 0.030(4) 0.022(3) 0.005(3) 0.000(2) 0.003(3)
C24A 0.024(3) 0.018(4) 0.021(3) 0.000(3) 0.002(2) 0.002(2)
C25A 0.029(3) 0.024(4) 0.021(3) -0.004(3) 0.005(2) 0.001(3)
C26A 0.044(4) 0.033(5) 0.024(4) -0.010(3) 0.010(3) -0.010(3)
C27A 0.041(4) 0.024(5) 0.030(4) -0.002(4) 0.012(3) 0.003(3)
C28A 0.028(3) 0.024(5) 0.024(4) 0.002(3) 0.007(3) 0.002(3)
C29A 0.016(2) 0.007(3) 0.020(3) 0.004(2) 0.001(2) 0.000(2)
C30A 0.037(3) 0.042(6) 0.029(4) 0.012(4) 0.011(3) 0.015(4)
Eu2B 0.03181(17) 0.0270(2) 0.01736(17) 0.00127(16) 0.00450(13) -0.00124(15)
Ni1B 0.0234(4) 0.0184(5) 0.0167(4) 0.0007(4) 0.0022(3) -0.0021(3)
O1B 0.033(2) 0.034(4) 0.018(2) -0.001(2) 0.0025(19) -0.009(2)
O2B 0.031(2) 0.021(3) 0.020(2) 0.009(3) 0.0028(16) -0.002(2)
O3B 0.036(3) 0.033(3) 0.026(3) 0.006(2) 0.004(2) -0.007(2)
O4B 0.040(3) 0.029(3) 0.022(2) 0.002(2) 0.0059(19) 0.001(2)
O5B 0.039(3) 0.041(4) 0.020(3) 0.002(2) 0.005(2) -0.001(2)
O6B 0.050(3) 0.048(4) 0.026(3) 0.001(3) 0.009(2) 0.005(3)
O7B 0.050(3) 0.048(4) 0.031(3) -0.008(3) 0.010(2) 0.003(3)
O8B 0.037(2) 0.047(4) 0.021(2) -0.003(2) 0.0044(18) -0.001(3)
O9B 0.035(3) 0.054(4) 0.028(3) -0.003(2) 0.003(2) -0.002(2)
O10B 0.041(3) 0.052(4) 0.022(3) -0.002(3) 0.004(2) 0.003(3)
O11B 0.041(3) 0.037(4) 0.030(3) -0.001(2) 0.006(2) 0.003(2)
O12B 0.040(3) 0.050(4) 0.033(3) 0.004(3) 0.009(2) -0.005(3)
O13B 0.059(4) 0.084(6) 0.071(5) 0.001(5) 0.004(3) -0.018(4)
N1B 0.042(3) 0.036(4) 0.021(3) -0.008(3) 0.005(2) -0.001(3)
N2B 0.044(3) 0.042(5) 0.033(4) -0.004(3) 0.003(3) -0.007(3)
N3B 0.028(3) 0.027(4) 0.030(3) 0.001(3) 0.005(2) -0.001(2)
N4B 0.034(3) 0.038(4) 0.024(3) -0.001(3) 0.003(2) -0.002(3)
N5B 0.036(3) 0.070(6) 0.041(4) -0.013(4) 0.006(3) 0.003(4)
C1B 0.038(3) 0.032(5) 0.028(4) -0.003(4) 0.001(3) -0.005(4)
C2B 0.025(3) 0.023(4) 0.016(3) 0.000(3) 0.004(2) 0.001(3)
C3B 0.037(4) 0.026(5) 0.033(5) -0.006(4) 0.006(3) -0.003(3)
C4B 0.035(4) 0.026(4) 0.038(4) -0.002(4) 0.012(3) -0.011(3)
C5B 0.039(4) 0.030(4) 0.024(4) 0.005(3) 0.003(3) -0.002(3)
C6B 0.024(3) 0.026(4) 0.017(3) 0.003(3) 0.003(2) -0.002(2)
C7B 0.026(3) 0.031(5) 0.015(3) 0.004(3) 0.006(2) -0.004(3)
C8B 0.034(3) 0.027(3) 0.015(3) 0.002(3) 0.002(2) -0.004(3)
C9B 0.057(5) 0.036(4) 0.033(4) -0.008(3) 0.004(3) 0.000(3)
C10B 0.050(4) 0.043(4) 0.031(4) -0.004(3) 0.008(3) 0.000(4)
C11B 0.073(6) 0.051(5) 0.042(5) -0.014(4) 0.011(4) 0.003(4)
C12B 0.055(5) 0.060(7) 0.091(8) -0.028(6) 0.005(4) 0.004(5)
C13B 0.049(4) 0.051(5) 0.064(6) -0.020(5) 0.016(3) 0.004(4)
C14B 0.063(5) 0.054(6) 0.058(5) -0.011(4) 0.009(4) 0.007(4)
C15B 0.049(5) 0.055(6) 0.075(6) -0.017(5) -0.003(4) 0.003(4)
C16B 0.046(4) 0.031(4) 0.035(4) 0.000(3) -0.001(3) 0.001(3)
C17B 0.034(3) 0.025(4) 0.043(4) -0.001(3) -0.002(3) 0.000(3)
C18B 0.052(5) 0.066(8) 0.061(7) -0.020(6) -0.004(4) 0.002(5)
C19B 0.060(5) 0.036(5) 0.049(5) 0.010(4) -0.003(4) -0.001(4)
C20B 0.053(5) 0.059(7) 0.065(7) -0.001(5) -0.013(5) 0.011(5)
C21B 0.043(5) 0.050(7) 0.065(7) 0.000(5) 0.005(4) 0.000(4)
C22B 0.032(4) 0.049(6) 0.053(5) 0.002(5) -0.003(3) 0.000(4)
C23B 0.034(3) 0.029(4) 0.036(4) 0.003(3) 0.000(3) -0.007(3)
C24B 0.031(3) 0.016(3) 0.034(4) 0.004(3) 0.008(3) -0.001(2)
C25B 0.029(3) 0.036(5) 0.043(4) 0.002(3) 0.001(3) -0.004(3)
C26B 0.043(4) 0.035(5) 0.054(5) 0.014(4) 0.011(4) -0.005(3)
C27B 0.034(3) 0.033(4) 0.033(4) 0.012(3) 0.006(3) -0.008(3)
C28B 0.032(3) 0.028(4) 0.035(4) 0.010(3) 0.008(3) -0.003(3)
C29B 0.026(3) 0.018(3) 0.027(3) 0.002(3) 0.008(2) 0.001(2)
C30B 0.056(5) 0.075(8) 0.040(5) 0.009(5) 0.008(4) -0.001(5)

loop_
_atom_type_symbol
_atom_type_description
_atom_type_scat_dispersion_real
_atom_type_scat_dispersion_imag
_atom_type_scat_source
C C 0.0033 0.0016 'International Tables Vol C Tables 4.2.6.8 and 6.1.1.4'
H H 0.0000 0.0000 'International Tables Vol C Tables 4.2.6.8 and 6.1.1.4'
N N 0.0061 0.0033 'International Tables Vol C Tables 4.2.6.8 and 6.1.1.4'
O O 0.0106 0.0060 'International Tables Vol C Tables 4.2.6.8 and 6.1.1.4'
Ni Ni 0.3393 1.1124 'International Tables Vol C Tables 4.2.6.8 and 6.1.1.4'
Eu Eu -0.1578 3.6682 'International Tables Vol C Tables 4.2.6.8 and 6.1.1.4'

loop_
_geom_angle_atom_site_label_1
_geom_angle_atom_site_label_2
_geom_angle_atom_site_label_3
_geom_angle
O2A Eu1A O3A 61.5(2)
O2A Eu1A O6A 118.5(2)
O3A Eu1A O6A 116.97(16)
O2A Eu1A O11A 78.9(2)
O3A Eu1A O11A 113.62(17)
O6A Eu1A O11A 128.66(19)
O2A Eu1A O9A 147.85(19)
O3A Eu1A O9A 111.4(2)
O6A Eu1A O9A 93.0(2)
O11A Eu1A O9A 76.2(2)
O2A Eu1A O5A 76.7(2)
O3A Eu1A O5A 70.47(17)
O6A Eu1A O5A 52.2(2)
O11A Eu1A O5A 148.7(3)
O9A Eu1A O5A 133.0(2)
O2A Eu1A O12A 75.7(2)
O3A Eu1A O12A 67.47(15)
O6A Eu1A O12A 165.7(3)
O11A Eu1A O12A 51.68(19)
O9A Eu1A O12A 73.0(2)
O5A Eu1A O12A 136.94(18)
O2A Eu1A O4A 121.14(18)
O3A Eu1A O4A 60.69(18)
O6A Eu1A O4A 79.7(2)
O11A Eu1A O4A 135.3(2)
O9A Eu1A O4A 67.50(18)
O5A Eu1A O4A 75.0(2)
O12A Eu1A O4A 92.08(18)
O2A Eu1A O1A 63.7(2)
O3A Eu1A O1A 122.5(2)
O6A Eu1A O1A 75.9(2)
O11A Eu1A O1A 70.3(2)
O9A Eu1A O1A 124.2(2)
O5A Eu1A O1A 81.4(2)
O12A Eu1A O1A 114.0(2)
O4A Eu1A O1A 153.26(18)
O2A Eu1A O8A 135.5(2)
O3A Eu1A O8A 160.7(2)
O6A Eu1A O8A 66.47(18)
O11A Eu1A O8A 68.88(19)
O9A Eu1A O8A 49.7(2)
O5A Eu1A O8A 118.12(18)
O12A Eu1A O8A 104.75(18)
O4A Eu1A O8A 103.4(2)
O1A Eu1A O8A 76.7(2)
O2A Eu1A N3A 98.7(2)
O3A Eu1A N3A 94.81(17)
O6A Eu1A N3A 25.0(2)
O11A Eu1A N3A 144.8(2)
O9A Eu1A N3A 113.4(2)
O5A Eu1A N3A 27.13(19)
O12A Eu1A N3A 162.09(18)
O4A Eu1A N3A 76.1(2)
O1A Eu1A N3A 77.1(2)
O8A Eu1A N3A 91.24(18)
O2A Eu1A N5A 72.7(2)
O3A Eu1A N5A 89.34(17)
O6A Eu1A N5A 153.68(19)
O11A Eu1A N5A 25.83(19)
O9A Eu1A N5A 76.0(2)
O5A Eu1A N5A 148.7(2)
O12A Eu1A N5A 26.21(19)
O4A Eu1A N5A 116.31(19)
O1A Eu1A N5A 90.4(2)
O8A Eu1A N5A 88.74(19)
N3A Eu1A N5A 167.2(3)
N1A Ni1A O2A 96.0(3)
N1A Ni1A N2A 85.4(3)
O2A Ni1A N2A 175.5(3)
N1A Ni1A O3A 177.1(3)
O2A Ni1A O3A 83.8(2)
N2A Ni1A O3A 95.0(2)
N1A Ni1A Eu1A 137.2(2)
O2A Ni1A Eu1A 42.2(2)
N2A Ni1A Eu1A 135.5(2)
O3A Ni1A Eu1A 43.16(14)
C2A O1A C1A 115.4(8)
C2A O1A Eu1A 118.5(5)
C1A O1A Eu1A 125.6(6)
C7A O2A Ni1A 125.6(6)
C7A O2A Eu1A 127.6(5)
Ni1A O2A Eu1A 106.7(3)
C29A O3A Ni1A 125.7(4)
C29A O3A Eu1A 125.2(4)
Ni1A O3A Eu1A 105.4(2)
C28A O4A C30A 116.0(6)
C28A O4A Eu1A 119.7(4)
C30A O4A Eu1A 121.7(4)
N3A O5A Eu1A 92.9(4)
N3A O6A Eu1A 99.1(4)
N4A O8A Eu1A 94.2(4)
N4A O9A Eu1A 100.5(5)
N5A O11A Eu1A 97.7(4)
N5A O12A Eu1A 94.3(4)
C8A N1A C9A 117.0(7)
C8A N1A Ni1A 125.6(6)
C9A N1A Ni1A 116.0(5)
C23A N2A C16A 117.6(6)
C23A N2A Ni1A 127.7(5)
C16A N2A Ni1A 113.0(5)
O6A N3A O7A 124.8(7)
O6A N3A O5A 115.9(6)
O7A N3A O5A 119.3(7)
O6A N3A Eu1A 55.9(4)
O7A N3A Eu1A 178.8(7)
O5A N3A Eu1A 60.0(4)
O10A N4A O9A 121.6(7)
O10A N4A O8A 122.9(7)
O9A N4A O8A 115.4(7)
O10A N4A Eu1A 176.3(5)
O9A N4A Eu1A 55.1(4)
O8A N4A Eu1A 60.4(4)
O13A N5A O11A 121.7(7)
O13A N5A O12A 123.4(7)
O11A N5A O12A 114.8(6)
O13A N5A Eu1A 173.6(7)
O11A N5A Eu1A 56.5(4)
O12A N5A Eu1A 59.5(3)
O1A C1A H1AA 109.5
O1A C1A H1AB 109.5
H1AA C1A H1AB 109.5
O1A C1A H1AC 109.5
H1AA C1A H1AC 109.5
H1AB C1A H1AC 109.5
C3A C2A O1A 126.4(9)
C3A C2A C7A 118.3(10)
O1A C2A C7A 115.0(8)
C2A C3A C4A 117.1(9)
C2A C3A H3A 121.5
C4A C3A H3A 121.5
C5A C4A C3A 125.8(10)
C5A C4A H4A 117.1
C3A C4A H4A 117.1
C4A C5A C6A 119.2(10)
C4A C5A H5A 120.4
C6A C5A H5A 120.4
C7A C6A C5A 119.2(8)
C7A C6A C8A 122.3(8)
C5A C6A C8A 118.3(9)
C6A C7A O2A 126.1(8)
C6A C7A C2A 120.2(9)
O2A C7A C2A 113.7(9)
N1A C8A C6A 123.8(9)
N1A C8A H8A 118.1
C6A C8A H8A 118.1
C16A C9A C10A 114.0(8)
C16A C9A N1A 102.7(6)
C10A C9A N1A 112.9(7)
C16A C9A H9A 109.0
C10A C9A H9A 109.0
N1A C9A H9A 109.0
C11A C10A C15A 117.2(11)
C11A C10A C9A 120.8(10)
C15A C10A C9A 121.5(10)
C10A C11A C12A 126.7(12)
C10A C11A H11A 116.6
C12A C11A H11A 116.6
C11A C12A C13A 115.8(12)
C11A C12A H12A 122.1
C13A C12A H12A 122.1
C14A C13A C12A 118.7(11)
C14A C13A H13A 120.7
C12A C13A H13A 120.7
C13A C14A C15A 122.3(11)
C13A C14A H14A 118.9
C15A C14A H14A 118.9
C10A C15A C14A 118.1(12)
C10A C15A H15A 121.0
C14A C15A H15A 121.0
C9A C16A N2A 106.0(6)
C9A C16A C17A 112.6(7)
N2A C16A C17A 112.3(6)
C9A C16A H16A 108.6
N2A C16A H16A 108.6
C17A C16A H16A 108.6
C18A C17A C22A 117.1(8)
C18A C17A C16A 120.8(8)
C22A C17A C16A 122.0(7)
C17A C18A C19A 119.5(10)
C17A C18A H18A 120.2
C19A C18A H18A 120.2
C20A C19A C18A 124.4(10)
C20A C19A H19A 117.8
C18A C19A H19A 117.8
C21A C20A C19A 114.9(10)
C21A C20A H20A 122.6
C19A C20A H20A 122.6
C20A C21A C22A 125.5(11)
C20A C21A H21A 117.3
C22A C21A H21A 117.3
C21A C22A C17A 117.7(9)
C21A C22A H22A 121.2
C17A C22A H22A 121.2
N2A C23A C24A 123.6(7)
N2A C23A H23A 118.2
C24A C23A H23A 118.2
C23A C24A C29A 122.0(7)
C23A C24A C25A 119.3(7)
C29A C24A C25A 118.5(7)
C26A C25A C24A 122.9(7)
C26A C25A H25A 118.6
C24A C25A H25A 118.6
C25A C26A C27A 120.5(8)
C25A C26A H26A 119.8
C27A C26A H26A 119.8
C28A C27A C26A 118.0(8)
C28A C27A H27A 121.0
C26A C27A H27A 121.0
O4A C28A C27A 125.7(7)
O4A C28A C29A 112.7(7)
C27A C28A C29A 121.5(7)
O3A C29A C24A 125.9(6)
O3A C29A C28A 115.3(6)
C24A C29A C28A 118.6(6)
O4A C30A H30A 109.5
O4A C30A H30B 109.5
H30A C30A H30B 109.5
O4A C30A H30C 109.5
H30A C30A H30C 109.5
H30B C30A H30C 109.5
O3B Eu2B O5B 144.28(19)
O3B Eu2B O2B 61.1(2)
O5B Eu2B O2B 112.5(2)
O3B Eu2B O8B 120.8(2)
O5B Eu2B O8B 93.8(2)
O2B Eu2B O8B 117.93(15)
O3B Eu2B O10B 81.5(2)
O5B Eu2B O10B 132.0(2)
O2B Eu2B O10B 70.94(17)
O8B Eu2B O10B 51.19(18)
O3B Eu2B O12B 75.1(2)
O5B Eu2B O12B 76.0(2)
O2B Eu2B O12B 111.88(17)
O8B Eu2B O12B 129.10(18)
O10B Eu2B O12B 150.1(3)
O3B Eu2B O11B 74.73(19)
O5B Eu2B O11B 70.88(19)
O2B Eu2B O11B 68.01(16)
O8B Eu2B O11B 164.5(2)
O10B Eu2B O11B 138.65(18)
O12B Eu2B O11B 51.00(19)
O3B Eu2B O1B 123.51(18)
O5B Eu2B O1B 66.2(2)
O2B Eu2B O1B 62.7(2)
O8B Eu2B O1B 81.5(2)
O10B Eu2B O1B 75.8(2)
O12B Eu2B O1B 133.0(2)
O11B Eu2B O1B 89.68(19)
O3B Eu2B O4B 62.53(18)
O5B Eu2B O4B 125.52(18)
O2B Eu2B O4B 119.7(2)
O8B Eu2B O4B 75.6(2)
O10B Eu2B O4B 81.4(2)
O12B Eu2B O4B 71.45(19)
O11B Eu2B O4B 115.01(19)
O1B Eu2B O4B 154.66(17)
O3B Eu2B O6B 133.7(2)
O5B Eu2B O6B 50.4(2)
O2B Eu2B O6B 162.6(2)
O8B Eu2B O6B 65.41(17)
O10B Eu2B O6B 116.30(18)
O12B Eu2B O6B 70.40(19)
O11B Eu2B O6B 104.52(18)
O1B Eu2B O6B 102.6(2)
O4B Eu2B O6B 77.68(19)
O3B Eu2B N3B 101.40(19)
O5B Eu2B N3B 114.28(19)
O2B Eu2B N3B 93.90(16)
O8B Eu2B N3B 26.15(17)
O10B Eu2B N3B 25.04(18)
O12B Eu2B N3B 146.64(19)
O11B Eu2B N3B 161.26(18)
O1B Eu2B N3B 77.10(18)
O4B Eu2B N3B 77.56(18)
O6B Eu2B N3B 91.43(18)
O3B Eu2B N5B 73.5(2)
O5B Eu2B N5B 71.3(2)
O2B Eu2B N5B 89.67(18)
O8B Eu2B N5B 152.25(18)
O10B Eu2B N5B 153.8(2)
O12B Eu2B N5B 26.0(2)
O11B Eu2B N5B 25.0(2)
O1B Eu2B N5B 111.5(2)
O4B Eu2B N5B 93.9(3)
O6B Eu2B N5B 87.43(19)
N3B Eu2B N5B 171.4(3)
N1B Ni1B O2B 96.2(3)
N1B Ni1B N2B 86.4(3)
O2B Ni1B N2B 177.0(3)
N1B Ni1B O3B 179.1(3)
O2B Ni1B O3B 83.1(2)
N2B Ni1B O3B 94.3(3)
N1B Ni1B Eu2B 138.4(2)
O2B Ni1B Eu2B 43.28(14)
N2B Ni1B Eu2B 133.9(2)
O3B Ni1B Eu2B 41.07(19)
C1B O1B C2B 116.8(6)
C1B O1B Eu2B 124.3(4)
C2B O1B Eu2B 118.4(4)
C7B O2B Ni1B 127.0(4)
C7B O2B Eu2B 121.2(5)
Ni1B O2B Eu2B 105.8(2)
C29B O3B Ni1B 126.5(5)
C29B O3B Eu2B 125.3(4)
Ni1B O3B Eu2B 107.9(3)
C28B O4B C30B 116.6(8)
C28B O4B Eu2B 118.5(4)
C30B O4B Eu2B 124.8(6)
N4B O5B Eu2B 101.5(5)
N4B O6B Eu2B 93.8(4)
N3B O8B Eu2B 97.2(4)
N3B O10B Eu2B 96.7(4)
N5B O11B Eu2B 95.7(5)
N5B O12B Eu2B 95.3(4)
C8B N1B C9B 118.6(6)
C8B N1B Ni1B 126.7(5)
C9B N1B Ni1B 114.6(6)
C23B N2B C16B 123.5(8)
C23B N2B Ni1B 127.5(6)
C16B N2B Ni1B 109.0(6)
O9B N3B O10B 121.3(7)
O9B N3B O8B 123.6(6)
O10B N3B O8B 114.9(6)
O9B N3B Eu2B 176.1(6)
O10B N3B Eu2B 58.2(4)
O8B N3B Eu2B 56.7(3)
O7B N4B O6B 121.4(7)
O7B N4B O5B 124.3(8)
O6B N4B O5B 114.3(7)
O7B N4B Eu2B 176.6(5)
O6B N4B Eu2B 60.9(4)
O5B N4B Eu2B 53.5(4)
O11B N5B O13B 122.3(8)
O11B N5B O12B 118.0(6)
O13B N5B O12B 119.0(9)
O11B N5B Eu2B 59.3(4)
O13B N5B Eu2B 172.2(9)
O12B N5B Eu2B 58.7(4)
O1B C1B H1BA 109.5
O1B C1B H1BB 109.5
H1BA C1B H1BB 109.5
O1B C1B H1BC 109.5
H1BA C1B H1BC 109.5
H1BB C1B H1BC 109.5
C3B C2B C7B 122.4(6)
C3B C2B O1B 125.5(7)
C7B C2B O1B 111.8(6)
C2B C3B C4B 120.5(8)
C2B C3B H3B 119.8
C4B C3B H3B 119.8
C5B C4B C3B 118.3(8)
C5B C4B H4B 120.9
C3B C4B H4B 120.9
C6B C5B C4B 120.3(7)
C6B C5B H5B 119.8
C4B C5B H5B 119.8
C5B C6B C7B 120.0(7)
C5B C6B C8B 119.0(6)
C7B C6B C8B 120.9(7)
O2B C7B C2B 119.8(6)
O2B C7B C6B 122.2(7)
C2B C7B C6B 118.0(7)
N1B C8B C6B 124.6(6)
N1B C8B H8B 117.7
C6B C8B H8B 117.7
N1B C9B C10B 115.5(6)
N1B C9B C16B 100.6(6)
C10B C9B C16B 109.5(7)
N1B C9B H9B 110.3
C10B C9B H9B 110.3
C16B C9B H9B 110.3
C11B C10B C15B 120.1(8)
C11B C10B C9B 118.1(8)
C15B C10B C9B 121.8(7)
C10B C11B C12B 118.6(9)
C10B C11B H11B 120.7
C12B C11B H11B 120.7
C13B C12B C11B 123.0(9)
C13B C12B H12B 118.5
C11B C12B H12B 118.5
C12B C13B C14B 121.5(9)
C12B C13B H13B 119.2
C14B C13B H13B 119.2
C13B C14B C15B 116.1(8)
C13B C14B H14B 121.9
C15B C14B H14B 121.9
C10B C15B C14B 120.4(9)
C10B C15B H15B 119.8
C14B C15B H15B 119.8
N2B C16B C9B 104.4(6)
N2B C16B C17B 114.0(6)
C9B C16B C17B 112.6(6)
N2B C16B H16B 108.5
C9B C16B H16B 108.5
C17B C16B H16B 108.5
C22B C17B C18B 120.6(7)
C22B C17B C16B 123.0(7)
C18B C17B C16B 116.0(7)
C19B C18B C17B 115.1(10)
C19B C18B H18B 122.4
C17B C18B H18B 122.4
C20B C19B C18B 121.2(9)
C20B C19B H19B 119.4
C18B C19B H19B 119.4
C19B C20B C21B 126.3(9)
C19B C20B H20B 116.8
C21B C20B H20B 116.8
C22B C21B C20B 111.5(9)
C22B C21B H21B 124.2
C20B C21B H21B 124.2
C21B C22B C17B 123.5(9)
C21B C22B H22B 118.3
C17B C22B H22B 118.3
N2B C23B C24B 127.4(8)
N2B C23B H23B 116.3
C24B C23B H23B 116.3
C25B C24B C23B 122.9(7)
C25B C24B C29B 117.4(7)
C23B C24B C29B 119.4(7)
C24B C25B C26B 124.1(9)
C24B C25B H25B 117.9
C26B C25B H25B 117.9
C27B C26B C25B 117.1(9)
C27B C26B H26B 121.5
C25B C26B H26B 121.5
C26B C27B C28B 122.6(7)
C26B C27B H27B 118.7
C28B C27B H27B 118.7
O4B C28B C29B 114.0(7)
O4B C28B C27B 127.0(7)
C29B C28B C27B 119.0(8)
O3B C29B C28B 119.0(7)
O3B C29B C24B 121.2(6)
C28B C29B C24B 119.8(7)
O4B C30B H30D 109.5
O4B C30B H30E 109.5
H30D C30B H30E 109.5
O4B C30B H30F 109.5
H30D C30B H30F 109.5
H30E C30B H30F 109.5

loop_
_geom_bond_atom_site_label_1
_geom_bond_atom_site_label_2
_geom_bond_distance
Eu1A O2A 2.389(6)
Eu1A O3A 2.417(4)
Eu1A O6A 2.421(5)
Eu1A O11A 2.472(6)
Eu1A O9A 2.480(6)
Eu1A O5A 2.504(6)
Eu1A O12A 2.538(5)
Eu1A O4A 2.550(6)
Eu1A O1A 2.552(7)
Eu1A O8A 2.593(6)
Eu1A N3A 2.888(7)
Eu1A N5A 2.938(7)
Ni1A N1A 1.806(7)
Ni1A O2A 1.838(6)
Ni1A N2A 1.840(6)
Ni1A O3A 1.843(6)
O1A C2A 1.407(13)
O1A C1A 1.439(10)
O2A C7A 1.354(11)
O3A C29A 1.301(9)
O4A C28A 1.336(9)
O4A C30A 1.471(10)
O5A N3A 1.319(9)
O6A N3A 1.238(9)
O7A N3A 1.250(9)
O8A N4A 1.275(9)
O9A N4A 1.249(8)
O10A N4A 1.232(9)
O11A N5A 1.292(9)
O12A N5A 1.301(9)
O13A N5A 1.217(9)
N1A C8A 1.357(12)
N1A C9A 1.523(10)
N2A C23A 1.311(11)
N2A C16A 1.502(9)
C1A H1AA 0.9800
C1A H1AB 0.9800
C1A H1AC 0.9800
C2A C3A 1.340(13)
C2A C7A 1.472(12)
C3A C4A 1.390(13)
C3A H3A 0.9500
C4A C5A 1.261(13)
C4A H4A 0.9500
C5A C6A 1.416(12)
C5A H5A 0.9500
C6A C7A 1.309(13)
C6A C8A 1.450(12)
C8A H8A 0.9500
C9A C16A 1.496(11)
C9A C10A 1.510(13)
C9A H9A 1.0000
C10A C11A 1.341(16)
C10A C15A 1.370(15)
C11A C12A 1.377(15)
C11A H11A 0.9500
C12A C13A 1.398(15)
C12A H12A 0.9500
C13A C14A 1.368(16)
C13A H13A 0.9500
C14A C15A 1.422(15)
C14A H14A 0.9500
C15A H15A 0.9500
C16A C17A 1.536(11)
C16A H16A 1.0000
C17A C18A 1.313(12)
C17A C22A 1.403(12)
C18A C19A 1.390(13)
C18A H18A 0.9500
C19A C20A 1.335(15)
C19A H19A 0.9500
C20A C21A 1.276(13)
C20A H20A 0.9500
C21A C22A 1.391(12)
C21A H21A 0.9500
C22A H22A 0.9500
C23A C24A 1.397(11)
C23A H23A 0.9500
C24A C29A 1.409(9)
C24A C25A 1.419(10)
C25A C26A 1.336(11)
C25A H25A 0.9500
C26A C27A 1.442(10)
C26A H26A 0.9500
C27A C28A 1.390(11)
C27A H27A 0.9500
C28A C29A 1.437(10)
C30A H30A 0.9800
C30A H30B 0.9800
C30A H30C 0.9800
Eu2B O3B 2.360(6)
Eu2B O5B 2.434(7)
Eu2B O2B 2.436(4)
Eu2B O8B 2.449(5)
Eu2B O10B 2.490(6)
Eu2B O12B 2.505(5)
Eu2B O11B 2.522(5)
Eu2B O1B 2.549(6)
Eu2B O4B 2.566(6)
Eu2B O6B 2.599(6)
Eu2B N3B 2.908(6)
Eu2B N5B 2.919(7)
Ni1B N1B 1.811(7)
Ni1B O2B 1.826(7)
Ni1B N2B 1.840(8)
Ni1B O3B 1.852(5)
O1B C1B 1.409(10)
O1B C2B 1.432(8)
O2B C7B 1.357(10)
O3B C29B 1.315(9)
O4B C28B 1.355(10)
O4B C30B 1.435(10)
O5B N4B 1.284(8)
O6B N4B 1.274(10)
O7B N4B 1.213(9)
O8B N3B 1.292(8)
O9B N3B 1.219(8)
O10B N3B 1.240(8)
O11B N5B 1.241(10)
O12B N5B 1.285(10)
O13B N5B 1.259(9)
N1B C8B 1.293(11)
N1B C9B 1.469(10)
N2B C23B 1.210(11)
N2B C16B 1.507(9)
C1B H1BA 0.9800
C1B H1BB 0.9800
C1B H1BC 0.9800
C2B C3B 1.355(11)
C2B C7B 1.384(11)
C3B C4B 1.404(11)
C3B H3B 0.9500
C4B C5B 1.404(11)
C4B H4B 0.9500
C5B C6B 1.395(11)
C5B H5B 0.9500
C6B C7B 1.410(9)
C6B C8B 1.489(11)
C8B H8B 0.9500
C9B C10B 1.519(11)
C9B C16B 1.522(11)
C9B H9B 1.0000
C10B C11B 1.387(12)
C10B C15B 1.389(11)
C11B C12B 1.410(14)
C11B H11B 0.9500
C12B C13B 1.327(13)
C12B H12B 0.9500
C13B C14B 1.408(12)
C13B H13B 0.9500
C14B C15B 1.473(13)
C14B H14B 0.9500
C15B H15B 0.9500
C16B C17B 1.553(10)
C16B H16B 1.0000
C17B C22B 1.413(13)
C17B C18B 1.528(13)
C18B C19B 1.363(14)
C18B H18B 0.9500
C19B C20B 1.355(15)
C19B H19B 0.9500
C20B C21B 1.528(14)
C20B H20B 0.9500
C21B C22B 1.363(12)
C21B H21B 0.9500
C22B H22B 0.9500
C23B C24B 1.418(10)
C23B H23B 0.9500
C24B C25B 1.391(12)
C24B C29B 1.492(11)
C25B C26B 1.411(13)
C25B H25B 0.9500
C26B C27B 1.383(14)
C26B H26B 0.9500
C27B C28B 1.463(12)
C27B H27B 0.9500
C28B C29B 1.372(10)
C30B H30D 0.9800
C30B H30E 0.9800
C30B H30F 0.9800
